data_7009392
loop_
_publ_author_name
'Clegg, William'
'Horsburgh, Lynne'
'Liddle, Stephen T.'
'Mackenzie, Fiona M.'
'Mulvey, Robert E.'
'Robertson, Alan'

_publ_section_title
;
 The changing structural chemistry of lithium anilide on solvation by
 pyridine, 4-methylpyridine or 4-tert-butylpyridine
;
_journal_issue 7
_journal_name_full 'Journal of the Chemical Society, Dalton Transactions'
_journal_page_first 1225
_journal_paper_doi 10.1039/b000576m
_journal_year 2000
_chemical_formula_sum 'C78 H102 Li4 N10'
_chemical_formula_weight 1207.46
_chemical_name_systematic
;
 ?
;
_space_group_IT_number 2
_symmetry_cell_setting triclinic
_symmetry_space_group_name_Hall '-P 1'
_symmetry_space_group_name_H-M 'P -1'
_atom_sites_solution_hydrogens geom
_atom_sites_solution_primary direct
_atom_sites_solution_secondary difmap
_audit_creation_method SHELXL-97
_cell_angle_alpha 106.324(3)
_cell_angle_beta 101.859(3)
_cell_angle_gamma 98.673(4)
_cell_formula_units_Z 1
_cell_length_a 12.0898(18)
_cell_length_b 12.1766(18)
_cell_length_c 13.717(2)
_cell_measurement_reflns_used 5740
_cell_measurement_temperature 160(2)
_cell_measurement_theta_max 28.53
_cell_measurement_theta_min 2.22
_cell_volume 1849.2(5)
_computing_cell_refinement 'local programs'
_computing_data_collection 'Siemens SMART'
_computing_data_reduction 'Siemens SAINT'
_computing_molecular_graphics 'Siemens SHELXTL'
_computing_publication_material 'SHELXTL and local programs'
_computing_structure_refinement 'Siemens SHELXTL'
_computing_structure_solution 'Siemens SHELXTL'
_diffrn_ambient_temperature 160(2)
_diffrn_measured_fraction_theta_full 0.966
_diffrn_measured_fraction_theta_max 0.966
_diffrn_measurement_device_type 'Siemens SMART CCD diffractometer'
_diffrn_measurement_method '\w rotation with narrow frames'
_diffrn_radiation_monochromator graphite
_diffrn_radiation_source 'fine-focus sealed tube'
_diffrn_radiation_type MoK\a
_diffrn_radiation_wavelength 0.71073
_diffrn_reflns_av_R_equivalents 0.0436
_diffrn_reflns_av_sigmaI/netI 0.0892
_diffrn_reflns_limit_h_max 14
_diffrn_reflns_limit_h_min -14
_diffrn_reflns_limit_k_max 14
_diffrn_reflns_limit_k_min -14
_diffrn_reflns_limit_l_max 16
_diffrn_reflns_limit_l_min -16
_diffrn_reflns_number 11139
_diffrn_reflns_theta_full 25.00
_diffrn_reflns_theta_max 25.00
_diffrn_reflns_theta_min 1.77
_diffrn_standards_decay_% 0
_diffrn_standards_number 0
_exptl_absorpt_coefficient_mu 0.063
_exptl_absorpt_correction_T_max 1.0000
_exptl_absorpt_correction_T_min 0.4571
_exptl_absorpt_correction_type empirical
_exptl_crystal_colour colourless
_exptl_crystal_density_diffrn 1.084
_exptl_crystal_density_method 'not measured'
_exptl_crystal_description block
_exptl_crystal_F_000 652
_exptl_crystal_size_max 0.78
_exptl_crystal_size_mid 0.72
_exptl_crystal_size_min 0.52
_refine_diff_density_max 0.287
_refine_diff_density_min -0.269
_refine_diff_density_rms 0.059
_refine_ls_extinction_method none
_refine_ls_goodness_of_fit_ref 0.890
_refine_ls_hydrogen_treatment mixed
_refine_ls_matrix_type full
_refine_ls_number_parameters 430
_refine_ls_number_reflns 6298
_refine_ls_number_restraints 0
_refine_ls_restrained_S_all 0.890
_refine_ls_R_factor_all 0.1137
_refine_ls_R_factor_gt 0.0629
_refine_ls_shift/su_max 0.000
_refine_ls_shift/su_mean 0.000
_refine_ls_structure_factor_coef Fsqd
_refine_ls_weighting_details 'calc w=1/[\s^2^(Fo^2^)+(0.1000P)^2^+0.0000P] where P=(Fo^2^+2Fc^2^)/3'
_refine_ls_weighting_scheme calc
_refine_ls_wR_factor_gt 0.1502
_refine_ls_wR_factor_ref 0.1719
_reflns_number_gt 3595
_reflns_number_total 6298
_reflns_threshold_expression >2sigma(I)
_cod_data_source_file b000576m.txt
_cod_data_source_block (3)
_cod_original_sg_symbol_H-M P-1
_cod_database_code 7009392

loop_
_symmetry_equiv_pos_as_xyz
'x, y, z'
'-x, -y, -z'

loop_
_atom_site_label
_atom_site_type_symbol
_atom_site_fract_x
_atom_site_fract_y
_atom_site_fract_z
_atom_site_U_iso_or_equiv
_atom_site_adp_type
_atom_site_occupancy
_atom_site_symmetry_multiplicity
_atom_site_calc_flag
_atom_site_refinement_flags
_atom_site_disorder_assembly
_atom_site_disorder_group
Li1 Li 0.5951(4) 0.5732(4) 0.3114(3) 0.0366(11) Uani 1 1 d . . .
Li2 Li 0.5300(4) 0.4958(4) 0.0920(3) 0.0399(12) Uani 1 1 d . . .
N1 N 0.7304(2) 0.5921(2) 0.43919(17) 0.0390(6) Uani 1 1 d . . .
C1 C 0.7253(3) 0.4988(3) 0.4703(2) 0.0491(8) Uani 1 1 d . . .
H1A H 0.6642 0.4323 0.4310 0.059 Uiso 1 1 calc R . .
C2 C 0.8030(3) 0.4916(3) 0.5563(2) 0.0463(8) Uani 1 1 d . . .
H2A H 0.7934 0.4219 0.5750 0.056 Uiso 1 1 calc R . .
C3 C 0.8941(2) 0.5846(2) 0.61494(19) 0.0297(6) Uani 1 1 d . . .
C4 C 0.9000(3) 0.6815(3) 0.5818(2) 0.0475(8) Uani 1 1 d . . .
H4A H 0.9612 0.7486 0.6184 0.057 Uiso 1 1 calc R . .
C5 C 0.8175(3) 0.6819(3) 0.4958(2) 0.0506(8) Uani 1 1 d . . .
H5A H 0.8238 0.7509 0.4760 0.061 Uiso 1 1 calc R . .
C6 C 0.9793(2) 0.5838(2) 0.7137(2) 0.0351(7) Uani 1 1 d . . .
C7 C 0.9422(3) 0.6538(3) 0.8080(2) 0.0653(10) Uani 1 1 d . . .
H7A H 0.8639 0.6154 0.8056 0.098 Uiso 1 1 calc R . .
H7B H 0.9426 0.7336 0.8057 0.098 Uiso 1 1 calc R . .
H7C H 0.9962 0.6573 0.8733 0.098 Uiso 1 1 calc R . .
C8 C 1.1025(3) 0.6432(3) 0.7210(3) 0.0694(11) Uani 1 1 d . . .
H8A H 1.1268 0.6006 0.6600 0.104 Uiso 1 1 calc R . .
H8B H 1.1549 0.6428 0.7857 0.104 Uiso 1 1 calc R . .
H8C H 1.1049 0.7244 0.7222 0.104 Uiso 1 1 calc R . .
C9 C 0.9790(3) 0.4617(3) 0.7191(3) 0.0619(10) Uani 1 1 d . . .
H9A H 0.9961 0.4139 0.6559 0.093 Uiso 1 1 calc R . .
H9B H 0.9026 0.4261 0.7233 0.093 Uiso 1 1 calc R . .
H9C H 1.0380 0.4659 0.7816 0.093 Uiso 1 1 calc R . .
N2 N 0.47306(18) 0.6492(2) 0.37316(16) 0.0375(6) Uani 1 1 d . . .
C10 C 0.3881(2) 0.6736(3) 0.3087(2) 0.0394(7) Uani 1 1 d . . .
H10A H 0.3731 0.6348 0.2353 0.047 Uiso 1 1 calc R . .
C11 C 0.3210(2) 0.7511(2) 0.3416(2) 0.0374(7) Uani 1 1 d . . .
H11A H 0.2635 0.7656 0.2911 0.045 Uiso 1 1 calc R . .
C12 C 0.3367(2) 0.8081(2) 0.4481(2) 0.0342(7) Uani 1 1 d . . .
C13 C 0.4231(2) 0.7810(2) 0.5153(2) 0.0346(7) Uani 1 1 d . . .
H13A H 0.4378 0.8161 0.5892 0.041 Uiso 1 1 calc R . .
C14 C 0.4876(2) 0.7039(2) 0.4759(2) 0.0361(7) Uani 1 1 d . . .
H14A H 0.5462 0.6883 0.5247 0.043 Uiso 1 1 calc R . .
C15 C 0.2682(2) 0.8971(3) 0.4912(2) 0.0431(7) Uani 1 1 d . . .
C16 C 0.3501(3) 1.0171(3) 0.5428(3) 0.0797(12) Uani 1 1 d . . .
H16A H 0.3837 1.0399 0.4903 0.120 Uiso 1 1 calc R . .
H16B H 0.4122 1.0138 0.5997 0.120 Uiso 1 1 calc R . .
H16C H 0.3071 1.0750 0.5716 0.120 Uiso 1 1 calc R . .
C17 C 0.1715(3) 0.9065(4) 0.4058(3) 0.0793(12) Uani 1 1 d . . .
H17A H 0.2050 0.9370 0.3568 0.119 Uiso 1 1 calc R . .
H17B H 0.1263 0.9600 0.4379 0.119 Uiso 1 1 calc R . .
H17C H 0.1209 0.8288 0.3676 0.119 Uiso 1 1 calc R . .
C18 C 0.2151(3) 0.8618(3) 0.5737(3) 0.0744(11) Uani 1 1 d . . .
H18A H 0.1728 0.9202 0.6026 0.112 Uiso 1 1 calc R . .
H18B H 0.2771 0.8580 0.6304 0.112 Uiso 1 1 calc R . .
H18C H 0.1618 0.7848 0.5405 0.112 Uiso 1 1 calc R . .
N3 N 0.65979(18) 0.6878(2) 0.23773(17) 0.0363(6) Uani 1 1 d . . .
C19 C 0.7678(2) 0.6831(3) 0.2289(2) 0.0437(8) Uani 1 1 d . . .
H19A H 0.8016 0.6247 0.2493 0.052 Uiso 1 1 calc R . .
C20 C 0.8324(2) 0.7576(2) 0.1921(2) 0.0373(7) Uani 1 1 d . . .
H20A H 0.9091 0.7511 0.1894 0.045 Uiso 1 1 calc R . .
C21 C 0.7856(2) 0.8421(2) 0.15882(19) 0.0295(6) Uani 1 1 d . . .
C22 C 0.6740(2) 0.8458(2) 0.1664(2) 0.0356(7) Uani 1 1 d . . .
H22A H 0.6369 0.9010 0.1437 0.043 Uiso 1 1 calc R . .
C23 C 0.6160(2) 0.7700(2) 0.2066(2) 0.0380(7) Uani 1 1 d . . .
H23A H 0.5402 0.7769 0.2126 0.046 Uiso 1 1 calc R . .
C24 C 0.8554(2) 0.9234(2) 0.1151(2) 0.0348(7) Uani 1 1 d . . .
C25 C 0.9719(2) 0.9850(3) 0.1952(2) 0.0446(8) Uani 1 1 d . . .
H25A H 0.9587 1.0316 0.2610 0.067 Uiso 1 1 calc R . .
H25B H 1.0171 1.0367 0.1672 0.067 Uiso 1 1 calc R . .
H25C H 1.0146 0.9262 0.2087 0.067 Uiso 1 1 calc R . .
C26 C 0.7910(3) 1.0153(3) 0.0910(3) 0.0548(9) Uani 1 1 d . . .
H26A H 0.7720 1.0597 0.1545 0.082 Uiso 1 1 calc R . .
H26B H 0.7195 0.9762 0.0351 0.082 Uiso 1 1 calc R . .
H26C H 0.8403 1.0689 0.0678 0.082 Uiso 1 1 calc R . .
C27 C 0.8756(3) 0.8469(3) 0.0129(2) 0.0502(8) Uani 1 1 d . . .
H27A H 0.9171 0.7879 0.0280 0.075 Uiso 1 1 calc R . .
H27B H 0.9217 0.8965 -0.0162 0.075 Uiso 1 1 calc R . .
H27C H 0.8007 0.8075 -0.0383 0.075 Uiso 1 1 calc R . .
N4 N 0.56860(19) 0.4182(2) 0.20243(17) 0.0345(6) Uani 1 1 d . . .
H4N H 0.628(2) 0.395(2) 0.183(2) 0.041 Uiso 1 1 d . . .
C28 C 0.5057(2) 0.3166(2) 0.20735(18) 0.0305(6) Uani 1 1 d . . .
C29 C 0.5353(2) 0.2078(2) 0.1811(2) 0.0393(7) Uani 1 1 d . . .
H29A H 0.6039 0.2019 0.1583 0.047 Uiso 1 1 calc R . .
C30 C 0.4690(3) 0.1081(3) 0.1870(2) 0.0439(7) Uani 1 1 d . . .
H30A H 0.4918 0.0353 0.1673 0.053 Uiso 1 1 calc R . .
C31 C 0.3692(3) 0.1141(3) 0.2217(2) 0.0439(8) Uani 1 1 d . . .
H31A H 0.3232 0.0462 0.2263 0.053 Uiso 1 1 calc R . .
C32 C 0.3386(2) 0.2197(3) 0.2491(2) 0.0429(7) Uani 1 1 d . . .
H32A H 0.2711 0.2247 0.2738 0.051 Uiso 1 1 calc R . .
C33 C 0.4030(2) 0.3196(3) 0.2419(2) 0.0368(7) Uani 1 1 d . . .
H33A H 0.3782 0.3913 0.2603 0.044 Uiso 1 1 calc R . .
N5 N 0.3730(2) 0.5012(2) 0.01274(18) 0.0372(6) Uani 1 1 d . . .
H5N H 0.336(2) 0.432(2) 0.010(2) 0.045 Uiso 1 1 d . . .
C34 C 0.3058(2) 0.5816(2) 0.02751(18) 0.0294(6) Uani 1 1 d . . .
C35 C 0.1933(2) 0.5592(3) 0.04389(19) 0.0365(7) Uani 1 1 d . . .
H35A H 0.1594 0.4821 0.0405 0.044 Uiso 1 1 calc R . .
C36 C 0.1324(2) 0.6458(3) 0.0645(2) 0.0451(8) Uani 1 1 d . . .
H36A H 0.0575 0.6271 0.0752 0.054 Uiso 1 1 calc R . .
C37 C 0.1770(3) 0.7592(3) 0.0702(2) 0.0439(8) Uani 1 1 d . . .
H37A H 0.1352 0.8191 0.0862 0.053 Uiso 1 1 calc R . .
C38 C 0.2859(2) 0.7827(3) 0.0517(2) 0.0406(7) Uani 1 1 d . . .
H38A H 0.3184 0.8597 0.0540 0.049 Uiso 1 1 calc R . .
C39 C 0.3467(2) 0.6965(2) 0.03009(19) 0.0315(6) Uani 1 1 d . . .
H39A H 0.4199 0.7155 0.0163 0.038 Uiso 1 1 calc R . .

loop_
_atom_site_aniso_label
_atom_site_aniso_U_11
_atom_site_aniso_U_22
_atom_site_aniso_U_33
_atom_site_aniso_U_23
_atom_site_aniso_U_13
_atom_site_aniso_U_12
Li1 0.032(3) 0.054(3) 0.023(2) 0.017(2) 0.003(2) 0.006(2)
Li2 0.039(3) 0.058(3) 0.031(3) 0.023(2) 0.009(2) 0.019(2)
N1 0.0342(14) 0.0524(15) 0.0327(13) 0.0199(13) 0.0061(11) 0.0081(12)
C1 0.0395(18) 0.060(2) 0.0401(18) 0.0263(16) -0.0043(14) -0.0103(15)
C2 0.0444(19) 0.0550(19) 0.0371(17) 0.0272(16) -0.0010(15) -0.0037(16)
C3 0.0218(14) 0.0454(17) 0.0245(14) 0.0128(13) 0.0094(12) 0.0074(13)
C4 0.0448(19) 0.0486(19) 0.0360(17) 0.0167(15) -0.0082(15) -0.0079(15)
C5 0.062(2) 0.0439(18) 0.0431(19) 0.0236(16) 0.0003(17) 0.0027(17)
C6 0.0213(15) 0.0569(19) 0.0288(15) 0.0183(14) 0.0043(12) 0.0088(13)
C7 0.067(2) 0.109(3) 0.0290(17) 0.0255(19) 0.0108(17) 0.041(2)
C8 0.0259(18) 0.115(3) 0.069(2) 0.048(2) 0.0014(17) 0.0032(19)
C9 0.047(2) 0.072(2) 0.065(2) 0.032(2) -0.0045(17) 0.0171(18)
N2 0.0265(13) 0.0573(15) 0.0263(13) 0.0144(12) 0.0060(10) 0.0019(11)
C10 0.0295(16) 0.064(2) 0.0223(15) 0.0152(14) 0.0051(13) 0.0036(15)
C11 0.0285(16) 0.0598(19) 0.0264(15) 0.0225(14) 0.0044(12) 0.0047(14)
C12 0.0252(15) 0.0454(17) 0.0335(16) 0.0187(14) 0.0077(12) 0.0004(13)
C13 0.0296(16) 0.0497(17) 0.0210(14) 0.0118(13) 0.0033(12) 0.0029(13)
C14 0.0279(15) 0.0562(19) 0.0245(15) 0.0181(14) 0.0042(12) 0.0044(14)
C15 0.0375(18) 0.0496(19) 0.0426(18) 0.0159(15) 0.0100(14) 0.0095(15)
C16 0.074(3) 0.055(2) 0.104(3) 0.008(2) 0.034(3) 0.015(2)
C17 0.065(3) 0.105(3) 0.076(3) 0.030(2) 0.012(2) 0.047(2)
C18 0.073(3) 0.099(3) 0.083(3) 0.043(2) 0.054(2) 0.039(2)
N3 0.0242(13) 0.0534(15) 0.0386(14) 0.0219(12) 0.0106(11) 0.0132(11)
C19 0.0367(18) 0.059(2) 0.0516(19) 0.0343(17) 0.0156(15) 0.0219(15)
C20 0.0264(15) 0.0544(18) 0.0430(17) 0.0268(15) 0.0136(13) 0.0170(14)
C21 0.0279(15) 0.0410(16) 0.0211(13) 0.0119(12) 0.0050(11) 0.0102(12)
C22 0.0295(16) 0.0486(18) 0.0382(16) 0.0251(14) 0.0085(13) 0.0163(13)
C23 0.0248(15) 0.0538(18) 0.0418(17) 0.0216(15) 0.0099(13) 0.0146(14)
C24 0.0294(16) 0.0483(17) 0.0318(16) 0.0203(14) 0.0089(13) 0.0077(13)
C25 0.0371(18) 0.0557(19) 0.0415(18) 0.0207(16) 0.0113(15) 0.0003(15)
C26 0.050(2) 0.066(2) 0.065(2) 0.0449(19) 0.0164(17) 0.0157(17)
C27 0.049(2) 0.073(2) 0.0329(17) 0.0233(16) 0.0157(15) 0.0095(17)
N4 0.0293(13) 0.0486(15) 0.0318(13) 0.0195(12) 0.0081(11) 0.0138(11)
C28 0.0295(15) 0.0440(17) 0.0188(13) 0.0145(13) 0.0004(11) 0.0103(13)
C29 0.0310(16) 0.0545(19) 0.0353(16) 0.0190(15) 0.0063(13) 0.0127(14)
C30 0.0470(19) 0.0451(18) 0.0391(17) 0.0163(15) 0.0035(15) 0.0135(15)
C31 0.0432(19) 0.0469(19) 0.0367(17) 0.0182(15) 0.0007(15) -0.0005(15)
C32 0.0318(17) 0.065(2) 0.0322(16) 0.0195(16) 0.0070(13) 0.0061(15)
C33 0.0306(16) 0.0487(17) 0.0330(16) 0.0157(14) 0.0057(13) 0.0134(14)
N5 0.0374(14) 0.0463(15) 0.0355(13) 0.0216(13) 0.0116(11) 0.0132(12)
C34 0.0231(14) 0.0484(17) 0.0161(13) 0.0127(12) 0.0005(11) 0.0081(13)
C35 0.0238(15) 0.0581(19) 0.0280(15) 0.0203(14) 0.0021(12) 0.0040(14)
C36 0.0214(15) 0.089(3) 0.0307(16) 0.0266(17) 0.0066(13) 0.0153(16)
C37 0.0385(18) 0.065(2) 0.0307(16) 0.0151(16) 0.0041(14) 0.0264(16)
C38 0.0389(18) 0.0514(18) 0.0299(16) 0.0164(14) 0.0014(13) 0.0098(15)
C39 0.0206(14) 0.0495(17) 0.0242(14) 0.0160(13) 0.0014(11) 0.0053(13)

loop_
_atom_type_symbol
_atom_type_description
_atom_type_scat_dispersion_real
_atom_type_scat_dispersion_imag
_atom_type_scat_source
C C 0.0033 0.0016 'International Tables Vol C Tables 4.2.6.8 and 6.1.1.4'
H H 0.0000 0.0000 'International Tables Vol C Tables 4.2.6.8 and 6.1.1.4'
Li Li -0.0003 0.0001 'International Tables Vol C Tables 4.2.6.8 and 6.1.1.4'
N N 0.0061 0.0033 'International Tables Vol C Tables 4.2.6.8 and 6.1.1.4'

loop_
_geom_angle_atom_site_label_1
_geom_angle_atom_site_label_2
_geom_angle_atom_site_label_3
_geom_angle
_geom_angle_site_symmetry_1
_geom_angle_site_symmetry_3
_geom_angle_publ_flag
N4 Li1 N2 127.3(2) . . ?
N4 Li1 N1 110.8(2) . . ?
N2 Li1 N1 105.8(2) . . ?
N4 Li1 N3 101.9(2) . . ?
N2 Li1 N3 103.8(2) . . ?
N1 Li1 N3 104.8(2) . . ?
N5 Li2 N4 128.1(3) . . ?
N5 Li2 N5 103.1(2) . 2_665 ?
N4 Li2 N5 121.2(2) . 2_665 ?
N5 Li2 N3 118.8(2) . . ?
N4 Li2 N3 84.93(17) . . ?
N5 Li2 N3 95.0(2) 2_665 . ?
C1 N1 C5 115.5(2) . . ?
C1 N1 Li1 113.3(2) . . ?
C5 N1 Li1 131.1(2) . . ?
N1 C1 C2 124.3(3) . . ?
C3 C2 C1 120.3(3) . . ?
C4 C3 C2 115.4(2) . . ?
C4 C3 C6 121.9(2) . . ?
C2 C3 C6 122.6(2) . . ?
C3 C4 C5 120.5(3) . . ?
N1 C5 C4 124.0(3) . . ?
C9 C6 C8 108.7(2) . . ?
C9 C6 C3 112.8(2) . . ?
C8 C6 C3 111.2(2) . . ?
C9 C6 C7 108.7(2) . . ?
C8 C6 C7 108.5(3) . . ?
C3 C6 C7 106.9(2) . . ?
C10 N2 C14 114.9(2) . . ?
C10 N2 Li1 118.7(2) . . ?
C14 N2 Li1 124.1(2) . . ?
N2 C10 C11 124.4(2) . . ?
C10 C11 C12 120.5(2) . . ?
C11 C12 C13 115.2(2) . . ?
C11 C12 C15 123.9(2) . . ?
C13 C12 C15 120.9(2) . . ?
C14 C13 C12 120.7(2) . . ?
N2 C14 C13 124.2(2) . . ?
C17 C15 C16 107.9(3) . . ?
C17 C15 C12 112.5(3) . . ?
C16 C15 C12 108.7(2) . . ?
C17 C15 C18 108.8(3) . . ?
C16 C15 C18 109.3(3) . . ?
C12 C15 C18 109.6(2) . . ?
C23 N3 C19 115.5(2) . . ?
C23 N3 Li1 130.8(2) . . ?
C19 N3 Li1 113.4(2) . . ?
C23 N3 Li2 101.22(19) . . ?
C19 N3 Li2 103.8(2) . . ?
Li1 N3 Li2 71.46(17) . . ?
N3 C19 C20 124.0(2) . . ?
C19 C20 C21 120.1(2) . . ?
C22 C21 C20 115.9(2) . . ?
C22 C21 C24 123.5(2) . . ?
C20 C21 C24 120.6(2) . . ?
C23 C22 C21 120.6(2) . . ?
N3 C23 C22 123.9(2) . . ?
C26 C24 C25 109.4(2) . . ?
C26 C24 C21 111.7(2) . . ?
C25 C24 C21 109.2(2) . . ?
C26 C24 C27 109.2(2) . . ?
C25 C24 C27 109.7(2) . . ?
C21 C24 C27 107.6(2) . . ?
C28 N4 Li1 123.0(2) . . ?
C28 N4 Li2 127.0(2) . . ?
Li1 N4 Li2 88.5(2) . . ?
N4 C28 C29 124.8(2) . . ?
N4 C28 C33 119.4(2) . . ?
C29 C28 C33 115.8(2) . . ?
C30 C29 C28 122.7(3) . . ?
C29 C30 C31 120.1(3) . . ?
C32 C31 C30 118.6(3) . . ?
C31 C32 C33 121.9(3) . . ?
C32 C33 C28 121.0(3) . . ?
C34 N5 Li2 133.2(2) . . ?
C34 N5 Li2 117.3(2) . 2_665 ?
Li2 N5 Li2 76.9(2) . 2_665 ?
N5 C34 C39 120.5(2) . . ?
N5 C34 C35 124.6(2) . . ?
C39 C34 C35 114.9(2) . . ?
C36 C35 C34 121.9(3) . . ?
C35 C36 C37 121.7(3) . . ?
C36 C37 C38 117.5(3) . . ?
C39 C38 C37 121.1(3) . . ?
C38 C39 C34 122.8(2) . . ?

loop_
_geom_bond_atom_site_label_1
_geom_bond_atom_site_label_2
_geom_bond_distance
_geom_bond_site_symmetry_2
_geom_bond_publ_flag
Li1 N4 1.983(5) . ?
Li1 N2 2.058(5) . ?
Li1 N1 2.069(5) . ?
Li1 N3 2.091(5) . ?
Li2 N5 2.005(5) . ?
Li2 N4 2.013(4) . ?
Li2 N5 2.036(5) 2_665 ?
Li2 N3 2.627(5) . ?
N1 C1 1.317(3) . ?
N1 C5 1.322(4) . ?
C1 C2 1.382(4) . ?
C2 C3 1.375(4) . ?
C3 C4 1.375(4) . ?
C3 C6 1.528(3) . ?
C4 C5 1.381(4) . ?
C6 C9 1.509(4) . ?
C6 C8 1.524(4) . ?
C6 C7 1.529(4) . ?
N2 C10 1.339(3) . ?
N2 C14 1.340(3) . ?
C10 C11 1.376(4) . ?
C11 C12 1.388(4) . ?
C12 C13 1.390(3) . ?
C12 C15 1.523(4) . ?
C13 C14 1.374(4) . ?
C15 C17 1.518(4) . ?
C15 C16 1.521(4) . ?
C15 C18 1.537(4) . ?
N3 C23 1.331(3) . ?
N3 C19 1.344(3) . ?
C19 C20 1.376(4) . ?
C20 C21 1.386(3) . ?
C21 C22 1.380(4) . ?
C21 C24 1.530(3) . ?
C22 C23 1.378(4) . ?
C24 C26 1.527(4) . ?
C24 C25 1.528(4) . ?
C24 C27 1.539(4) . ?
N4 C28 1.378(3) . ?
C28 C29 1.394(4) . ?
C28 C33 1.418(4) . ?
C29 C30 1.382(4) . ?
C30 C31 1.391(4) . ?
C31 C32 1.363(4) . ?
C32 C33 1.382(4) . ?
N5 C34 1.363(3) . ?
N5 Li2 2.036(5) 2_665 ?
C34 C39 1.400(4) . ?
C34 C35 1.422(4) . ?
C35 C36 1.374(4) . ?
C36 C37 1.379(4) . ?
C37 C38 1.394(4) . ?
C38 C39 1.370(4) . ?
